data_1515080
loop_
_publ_author_name
'Maekawa, Miyuki'
'R\"omelt, Michael'
'Daniliuc, Constantin G.'
'Jones, Peter G.'
'White, Peter S.'
'Neese, Frank'
'Walter, Marc D.'

_publ_section_title
;
 Reactivity studies on [Cp&#x2032;MnX(thf)]2: manganese amide and
 polyhydride synthesis
;
_journal_issue 10
_journal_name_full 'Chemical Science'
_journal_page_first 2972
_journal_paper_doi 10.1039/c2sc20737k
_journal_volume 3
_journal_year 2012
_chemical_formula_moiety 'C68 H122 Mn5, 2(C5 H12)'
_chemical_formula_sum 'C78 H146 Mn5'
_chemical_formula_weight 1358.65
_chemical_name_systematic
;
?
;
_space_group_IT_number 15
_symmetry_cell_setting monoclinic
_symmetry_space_group_name_Hall '-C 2yc'
_symmetry_space_group_name_H-M 'C 1 2/c 1'
_atom_sites_solution_hydrogens geom
_atom_sites_solution_primary direct
_atom_sites_solution_secondary difmap
_audit_creation_method SHELXL-97
_cell_angle_alpha 90.00
_cell_angle_beta 114.339(2)
_cell_angle_gamma 90.00
_cell_formula_units_Z 4
_cell_length_a 27.5131(8)
_cell_length_b 12.7588(4)
_cell_length_c 25.2896(7)
_cell_measurement_reflns_used 9925
_cell_measurement_temperature 100(2)
_cell_measurement_theta_max 70.95
_cell_measurement_theta_min 3.53
_cell_volume 8088.5(4)
_computing_cell_refinement 'Bruker SMART'
_computing_data_collection 'Bruker SMART'
_computing_data_reduction 'Bruker SAINT'
_computing_molecular_graphics 'Bruker SHELXTL'
_computing_publication_material 'Bruker SHELXTL'
_computing_structure_refinement 'Bruker SHELXTL'
_computing_structure_solution 'Bruker SHELXTL'
_diffrn_ambient_temperature 100(2)
_diffrn_measured_fraction_theta_full 0.987
_diffrn_measured_fraction_theta_max 0.987
_diffrn_measurement_device_type 'CCD area detector'
_diffrn_measurement_method 'phi and omega scans'
_diffrn_radiation_monochromator graphite
_diffrn_radiation_source 'fine-focus sealed tube'
_diffrn_radiation_type CuK\a
_diffrn_radiation_wavelength 1.54178
_diffrn_reflns_av_R_equivalents 0.0458
_diffrn_reflns_av_sigmaI/netI 0.0268
_diffrn_reflns_limit_h_max 32
_diffrn_reflns_limit_h_min -27
_diffrn_reflns_limit_k_max 15
_diffrn_reflns_limit_k_min -15
_diffrn_reflns_limit_l_max 30
_diffrn_reflns_limit_l_min -30
_diffrn_reflns_number 51089
_diffrn_reflns_theta_full 68.22
_diffrn_reflns_theta_max 68.22
_diffrn_reflns_theta_min 3.53
_exptl_absorpt_coefficient_mu 6.434
_exptl_absorpt_correction_T_max 0.5655
_exptl_absorpt_correction_T_min 0.2961
_exptl_absorpt_correction_type multi-scan
_exptl_absorpt_process_details '(Blessing, 1995)'
_exptl_crystal_colour violet
_exptl_crystal_density_diffrn 1.116
_exptl_crystal_density_method 'not measured'
_exptl_crystal_description block
_exptl_crystal_F_000 2956
_exptl_crystal_size_max 0.25
_exptl_crystal_size_mid 0.25
_exptl_crystal_size_min 0.10
_refine_diff_density_max 0.442
_refine_diff_density_min -0.498
_refine_diff_density_rms 0.052
_refine_ls_extinction_method none
_refine_ls_goodness_of_fit_ref 1.098
_refine_ls_hydrogen_treatment mixed
_refine_ls_matrix_type full
_refine_ls_number_parameters 407
_refine_ls_number_reflns 7315
_refine_ls_number_restraints 0
_refine_ls_restrained_S_all 1.098
_refine_ls_R_factor_all 0.0404
_refine_ls_R_factor_gt 0.0363
_refine_ls_shift/su_max 0.003
_refine_ls_shift/su_mean 0.000
_refine_ls_structure_factor_coef Fsqd
_refine_ls_weighting_details 'calc w=1/[\s^2^(Fo^2^)+(0.0422P)^2^+8.1504P] where P=(Fo^2^+2Fc^2^)/3'
_refine_ls_weighting_scheme calc
_refine_ls_wR_factor_gt 0.0865
_refine_ls_wR_factor_ref 0.0884
_reflns_number_gt 6656
_reflns_number_total 7315
_reflns_threshold_expression >2sigma(I)
_cod_data_source_file c2sc20737k.txt
_cod_data_source_block c07309
_cod_original_sg_symbol_H-M 'C 2/c'
_cod_database_code 1515080

loop_
_symmetry_equiv_pos_as_xyz
'x, y, z'
'-x, y, -z+1/2'
'x+1/2, y+1/2, z'
'-x+1/2, y+1/2, -z+1/2'
'-x, -y, -z'
'x, -y, z-1/2'
'-x+1/2, -y+1/2, -z'
'x+1/2, -y+1/2, z-1/2'

loop_
_atom_site_label
_atom_site_type_symbol
_atom_site_fract_x
_atom_site_fract_y
_atom_site_fract_z
_atom_site_U_iso_or_equiv
_atom_site_adp_type
_atom_site_occupancy
_atom_site_symmetry_multiplicity
_atom_site_calc_flag
_atom_site_refinement_flags
Mn1 Mn 0.983392(12) 0.31151(2) 0.320572(13) 0.02213(9) Uani 1 1 d .
Mn2 Mn 1.0000 0.19806(3) 0.2500 0.01744(10) Uani 1 2 d S
Mn3 Mn 1.079167(12) 0.08408(2) 0.298495(13) 0.02207(9) Uani 1 1 d .
C1 C 0.98384(8) 0.34878(15) 0.41293(8) 0.0211(4) Uani 1 1 d .
C2 C 1.02675(8) 0.40726(15) 0.40714(8) 0.0210(4) Uani 1 1 d .
C3 C 1.00168(7) 0.48095(15) 0.36102(8) 0.0209(4) Uani 1 1 d .
H3 H 1.0202 0.5308 0.3483 0.025 Uiso 1 1 calc R
C4 C 0.94594(7) 0.46933(15) 0.33719(8) 0.0209(4) Uani 1 1 d .
C5 C 0.93545(8) 0.38804(15) 0.36912(8) 0.0214(4) Uani 1 1 d .
H5 H 0.9009 0.3630 0.3623 0.026 Uiso 1 1 calc R
C11 C 1.08787(8) 0.40892(16) 0.44188(9) 0.0253(4) Uani 1 1 d .
C12 C 1.11488(8) 0.45026(19) 0.40300(10) 0.0327(5) Uani 1 1 d .
H12A H 1.1537 0.4433 0.4236 0.049 Uiso 1 1 calc R
H12B H 1.1056 0.5242 0.3938 0.049 Uiso 1 1 calc R
H12C H 1.1024 0.4094 0.3670 0.049 Uiso 1 1 calc R
C13 C 1.11307(8) 0.30132(17) 0.46376(9) 0.0303(5) Uani 1 1 d .
H13A H 1.1006 0.2747 0.4924 0.045 Uiso 1 1 calc R
H13B H 1.1520 0.3081 0.4818 0.045 Uiso 1 1 calc R
H13C H 1.1027 0.2524 0.4310 0.045 Uiso 1 1 calc R
C14 C 1.10246(9) 0.48532(18) 0.49326(9) 0.0317(5) Uani 1 1 d .
H14A H 1.0848 0.4633 0.5180 0.048 Uiso 1 1 calc R
H14B H 1.0907 0.5562 0.4786 0.048 Uiso 1 1 calc R
H14C H 1.1412 0.4851 0.5159 0.048 Uiso 1 1 calc R
C21 C 0.98233(8) 0.26460(16) 0.45615(8) 0.0247(4) Uani 1 1 d .
C22 C 1.00377(9) 0.15764(16) 0.44671(10) 0.0322(5) Uani 1 1 d .
H22A H 0.9827 0.1336 0.4070 0.048 Uiso 1 1 calc R
H22B H 1.0010 0.1064 0.4742 0.048 Uiso 1 1 calc R
H22C H 1.0412 0.1650 0.4529 0.048 Uiso 1 1 calc R
C23 C 1.01264(9) 0.30186(17) 0.51932(9) 0.0303(5) Uani 1 1 d .
H23A H 1.0507 0.3086 0.5281 0.046 Uiso 1 1 calc R
H23B H 1.0079 0.2507 0.5457 0.046 Uiso 1 1 calc R
H23C H 0.9986 0.3700 0.5243 0.046 Uiso 1 1 calc R
C24 C 0.92421(9) 0.24436(18) 0.44731(9) 0.0305(5) Uani 1 1 d .
H24A H 0.9080 0.3103 0.4517 0.046 Uiso 1 1 calc R
H24B H 0.9238 0.1939 0.4763 0.046 Uiso 1 1 calc R
H24C H 0.9040 0.2160 0.4083 0.046 Uiso 1 1 calc R
C41 C 0.90408(8) 0.53633(16) 0.29092(9) 0.0248(4) Uani 1 1 d .
C42 C 0.92706(9) 0.58904(18) 0.25184(9) 0.0316(5) Uani 1 1 d .
H42A H 0.9568 0.6346 0.2753 0.047 Uiso 1 1 calc R
H42B H 0.8993 0.6310 0.2222 0.047 Uiso 1 1 calc R
H42C H 0.9398 0.5353 0.2330 0.047 Uiso 1 1 calc R
C43 C 0.88582(10) 0.6211(2) 0.32165(11) 0.0418(6) Uani 1 1 d .
H43A H 0.8707 0.5879 0.3465 0.063 Uiso 1 1 calc R
H43B H 0.8586 0.6651 0.2926 0.063 Uiso 1 1 calc R
H43C H 0.9164 0.6646 0.3455 0.063 Uiso 1 1 calc R
C44 C 0.85626(9) 0.4698(2) 0.25269(11) 0.0435(6) Uani 1 1 d .
H44A H 0.8681 0.4154 0.2333 0.065 Uiso 1 1 calc R
H44B H 0.8297 0.5145 0.2235 0.065 Uiso 1 1 calc R
H44C H 0.8404 0.4368 0.2768 0.065 Uiso 1 1 calc R
C6 C 1.14847(7) -0.01507(15) 0.29014(8) 0.0220(4) Uani 1 1 d .
C7 C 1.17176(7) 0.04463(15) 0.34389(8) 0.0225(4) Uani 1 1 d .
C8 C 1.14690(7) 0.00704(15) 0.37997(8) 0.0222(4) Uani 1 1 d .
H8 H 1.1541 0.0330 0.4177 0.027 Uiso 1 1 calc R
C9 C 1.11027(7) -0.07371(15) 0.35200(8) 0.0206(4) Uani 1 1 d .
C10 C 1.11165(8) -0.08718(15) 0.29729(8) 0.0217(4) Uani 1 1 d .
H10 H 1.0910 -0.1371 0.2691 0.026 Uiso 1 1 calc R
C51 C 1.15898(8) -0.01980(17) 0.23474(9) 0.0276(4) Uani 1 1 d .
C52 C 1.16951(10) 0.08653(18) 0.21327(10) 0.0342(5) Uani 1 1 d .
H52A H 1.1395 0.1337 0.2068 0.051 Uiso 1 1 calc R
H52B H 1.1735 0.0769 0.1768 0.051 Uiso 1 1 calc R
H52C H 1.2023 0.1169 0.2425 0.051 Uiso 1 1 calc R
C53 C 1.10968(9) -0.06537(19) 0.18410(9) 0.0353(5) Uani 1 1 d .
H53A H 1.0784 -0.0223 0.1781 0.053 Uiso 1 1 calc R
H53B H 1.1035 -0.1373 0.1934 0.053 Uiso 1 1 calc R
H53C H 1.1159 -0.0654 0.1487 0.053 Uiso 1 1 calc R
C54 C 1.20615(9) -0.09476(18) 0.24566(11) 0.0352(5) Uani 1 1 d .
H54A H 1.2120 -0.1014 0.2101 0.053 Uiso 1 1 calc R
H54B H 1.1980 -0.1638 0.2570 0.053 Uiso 1 1 calc R
H54C H 1.2384 -0.0667 0.2768 0.053 Uiso 1 1 calc R
C61 C 1.21484(8) 0.13094(16) 0.36556(9) 0.0263(4) Uani 1 1 d .
C62 C 1.19393(9) 0.23604(17) 0.33415(10) 0.0326(5) Uani 1 1 d .
H62A H 1.1815 0.2260 0.2922 0.049 Uiso 1 1 calc R
H62B H 1.2227 0.2880 0.3475 0.049 Uiso 1 1 calc R
H62C H 1.1643 0.2609 0.3429 0.049 Uiso 1 1 calc R
C63 C 1.26611(8) 0.09770(18) 0.35982(11) 0.0340(5) Uani 1 1 d .
H63A H 1.2782 0.0300 0.3791 0.051 Uiso 1 1 calc R
H63B H 1.2939 0.1505 0.3781 0.051 Uiso 1 1 calc R
H63C H 1.2590 0.0914 0.3187 0.051 Uiso 1 1 calc R
C64 C 1.23054(9) 0.15220(18) 0.43048(10) 0.0339(5) Uani 1 1 d .
H64A H 1.1990 0.1744 0.4362 0.051 Uiso 1 1 calc R
H64B H 1.2576 0.2076 0.4438 0.051 Uiso 1 1 calc R
H64C H 1.2451 0.0881 0.4527 0.051 Uiso 1 1 calc R
C91 C 1.07797(8) -0.13651(15) 0.37759(8) 0.0226(4) Uani 1 1 d .
C92 C 1.05921(9) -0.06468(17) 0.41407(9) 0.0291(4) Uani 1 1 d .
H92A H 1.0386 -0.0064 0.3900 0.044 Uiso 1 1 calc R
H92B H 1.0903 -0.0371 0.4470 0.044 Uiso 1 1 calc R
H92C H 1.0368 -0.1047 0.4285 0.044 Uiso 1 1 calc R
C93 C 1.02891(9) -0.18586(18) 0.33005(9) 0.0310(5) Uani 1 1 d .
H93A H 1.0062 -0.1307 0.3050 0.047 Uiso 1 1 calc R
H93B H 1.0088 -0.2251 0.3477 0.047 Uiso 1 1 calc R
H93C H 1.0401 -0.2336 0.3068 0.047 Uiso 1 1 calc R
C94 C 1.11322(9) -0.22445(18) 0.41604(10) 0.0345(5) Uani 1 1 d .
H94A H 1.0928 -0.2650 0.4328 0.052 Uiso 1 1 calc R
H94B H 1.1445 -0.1937 0.4473 0.052 Uiso 1 1 calc R
H94C H 1.1248 -0.2707 0.3925 0.052 Uiso 1 1 calc R
C100 C 1.25249(12) -0.2063(2) 0.41270(15) 0.0574(8) Uani 1 1 d .
H10A H 1.2567 -0.2028 0.4531 0.086 Uiso 1 1 calc R
H10B H 1.2226 -0.1616 0.3885 0.086 Uiso 1 1 calc R
H10C H 1.2853 -0.1820 0.4103 0.086 Uiso 1 1 calc R
C101 C 1.24124(11) -0.3194(2) 0.39124(14) 0.0510(7) Uani 1 1 d .
H10D H 1.2071 -0.3421 0.3919 0.061 Uiso 1 1 calc R
H10E H 1.2371 -0.3223 0.3505 0.061 Uiso 1 1 calc R
C102 C 1.28470(9) -0.39486(19) 0.42719(11) 0.0372(5) Uani 1 1 d .
H10F H 1.2881 -0.3929 0.4677 0.045 Uiso 1 1 calc R
H10G H 1.3190 -0.3707 0.4274 0.045 Uiso 1 1 calc R
C103 C 1.27525(9) -0.50755(18) 0.40586(10) 0.0352(5) Uani 1 1 d .
H10H H 1.2432 -0.5348 0.4098 0.042 Uiso 1 1 calc R
H10I H 1.2680 -0.5089 0.3641 0.042 Uiso 1 1 calc R
C104 C 1.32214(10) -0.57907(19) 0.43875(10) 0.0386(5) Uani 1 1 d .
H10J H 1.3547 -0.5493 0.4380 0.058 Uiso 1 1 calc R
H10K H 1.3156 -0.6484 0.4204 0.058 Uiso 1 1 calc R
H10L H 1.3264 -0.5858 0.4790 0.058 Uiso 1 1 calc R
H100 H 1.0000 0.320(3) 0.2500 0.048(11) Uiso 1 2 d S
H101 H 1.0501(11) 0.197(2) 0.2373(13) 0.054(9) Uiso 1 1 d .
H102 H 1.0364(12) 0.196(2) 0.3166(13) 0.060(9) Uiso 1 1 d .
H103 H 1.0000 0.079(3) 0.2500 0.054(12) Uiso 1 2 d S

loop_
_atom_site_aniso_label
_atom_site_aniso_U_11
_atom_site_aniso_U_22
_atom_site_aniso_U_33
_atom_site_aniso_U_23
_atom_site_aniso_U_13
_atom_site_aniso_U_12
Mn1 0.02614(17) 0.01968(16) 0.02114(16) -0.00274(11) 0.01033(12) 0.00004(12)
Mn2 0.0184(2) 0.0153(2) 0.01818(19) 0.000 0.00708(15) 0.000
Mn3 0.02043(17) 0.01955(16) 0.02480(16) 0.00260(12) 0.00787(12) 0.00233(11)
C1 0.0271(10) 0.0184(9) 0.0195(9) -0.0032(7) 0.0112(7) -0.0005(7)
C2 0.0251(10) 0.0181(9) 0.0201(9) -0.0026(7) 0.0095(8) 0.0019(7)
C3 0.0221(10) 0.0171(9) 0.0231(9) -0.0016(7) 0.0088(7) -0.0005(7)
C4 0.0232(10) 0.0166(9) 0.0240(9) -0.0032(7) 0.0110(8) 0.0008(7)
C5 0.0224(10) 0.0193(9) 0.0240(9) -0.0019(7) 0.0109(8) -0.0001(7)
C11 0.0235(10) 0.0234(10) 0.0258(10) -0.0006(8) 0.0069(8) 0.0023(8)
C12 0.0226(11) 0.0368(12) 0.0376(12) 0.0019(10) 0.0114(9) -0.0004(9)
C13 0.0250(11) 0.0297(12) 0.0316(11) 0.0003(9) 0.0071(8) 0.0063(8)
C14 0.0288(11) 0.0286(11) 0.0302(11) -0.0043(9) 0.0045(9) -0.0017(8)
C21 0.0312(11) 0.0214(10) 0.0220(9) -0.0009(8) 0.0114(8) -0.0011(8)
C22 0.0444(13) 0.0189(10) 0.0342(11) 0.0010(8) 0.0171(10) 0.0015(9)
C23 0.0386(12) 0.0309(12) 0.0223(10) 0.0011(8) 0.0134(9) -0.0031(9)
C24 0.0381(12) 0.0305(11) 0.0261(10) 0.0015(8) 0.0164(9) -0.0062(9)
C41 0.0227(10) 0.0216(10) 0.0259(10) 0.0004(8) 0.0059(8) -0.0004(8)
C42 0.0285(11) 0.0326(12) 0.0285(11) 0.0087(9) 0.0066(9) 0.0000(9)
C43 0.0465(14) 0.0354(13) 0.0445(14) 0.0088(11) 0.0199(11) 0.0212(11)
C44 0.0300(12) 0.0377(14) 0.0436(14) 0.0106(11) -0.0043(10) -0.0077(10)
C6 0.0199(9) 0.0198(10) 0.0256(10) 0.0028(7) 0.0088(7) 0.0030(7)
C7 0.0193(9) 0.0194(10) 0.0271(10) 0.0019(8) 0.0078(8) 0.0040(7)
C8 0.0209(9) 0.0216(10) 0.0211(9) 0.0002(7) 0.0056(7) 0.0028(7)
C9 0.0202(9) 0.0176(9) 0.0223(9) 0.0037(7) 0.0069(7) 0.0044(7)
C10 0.0237(10) 0.0174(9) 0.0239(9) 0.0009(7) 0.0097(8) 0.0027(7)
C51 0.0304(11) 0.0264(11) 0.0297(10) 0.0013(8) 0.0160(9) 0.0006(8)
C52 0.0419(13) 0.0323(12) 0.0346(11) 0.0055(9) 0.0221(10) 0.0005(9)
C53 0.0430(13) 0.0415(13) 0.0251(10) -0.0025(9) 0.0177(9) -0.0026(10)
C54 0.0398(13) 0.0310(12) 0.0438(13) 0.0016(10) 0.0263(11) 0.0061(9)
C61 0.0193(10) 0.0245(10) 0.0325(11) 0.0007(8) 0.0081(8) -0.0018(8)
C62 0.0289(11) 0.0227(11) 0.0417(12) -0.0002(9) 0.0099(9) -0.0018(8)
C63 0.0225(11) 0.0321(12) 0.0447(13) 0.0009(10) 0.0111(9) -0.0013(8)
C64 0.0260(11) 0.0341(12) 0.0362(12) -0.0056(9) 0.0074(9) -0.0085(9)
C91 0.0259(10) 0.0194(10) 0.0230(9) 0.0004(7) 0.0105(8) -0.0005(7)
C92 0.0372(12) 0.0246(11) 0.0323(11) -0.0020(8) 0.0212(9) -0.0033(8)
C93 0.0329(12) 0.0338(12) 0.0292(10) -0.0043(9) 0.0157(9) -0.0105(9)
C94 0.0390(13) 0.0274(11) 0.0393(12) 0.0105(9) 0.0184(10) 0.0058(9)
C100 0.0528(17) 0.0364(15) 0.080(2) 0.0037(14) 0.0248(15) 0.0108(12)
C101 0.0390(14) 0.0427(15) 0.0664(18) -0.0012(13) 0.0167(13) 0.0075(11)
C102 0.0358(13) 0.0338(13) 0.0405(13) -0.0030(10) 0.0143(10) -0.0013(9)
C103 0.0341(12) 0.0338(13) 0.0386(12) -0.0038(10) 0.0159(10) -0.0057(9)
C104 0.0451(14) 0.0349(13) 0.0349(12) -0.0003(10) 0.0155(10) -0.0021(10)

loop_
_atom_type_symbol
_atom_type_description
_atom_type_scat_dispersion_real
_atom_type_scat_dispersion_imag
_atom_type_scat_source
C C 0.0181 0.0091 'International Tables Vol C Tables 4.2.6.8 and 6.1.1.4'
H H 0.0000 0.0000 'International Tables Vol C Tables 4.2.6.8 and 6.1.1.4'
Mn Mn -0.5299 2.8052 'International Tables Vol C Tables 4.2.6.8 and 6.1.1.4'

loop_
_geom_angle_atom_site_label_1
_geom_angle_atom_site_label_2
_geom_angle_atom_site_label_3
_geom_angle
_geom_angle_site_symmetry_1
_geom_angle_site_symmetry_3
C5 Mn1 C3 57.17(7) . .
C5 Mn1 C2 58.55(7) . .
C3 Mn1 C2 35.44(6) . .
C5 Mn1 C4 34.82(6) . .
C3 Mn1 C4 34.55(7) . .
C2 Mn1 C4 59.14(6) . .
C5 Mn1 C1 35.09(7) . .
C3 Mn1 C1 58.42(7) . .
C2 Mn1 C1 35.76(7) . .
C4 Mn1 C1 58.95(7) . .
C5 Mn1 Mn2 157.84(5) . .
C3 Mn1 Mn2 141.06(5) . .
C2 Mn1 Mn2 142.88(5) . .
C4 Mn1 Mn2 147.44(5) . .
C1 Mn1 Mn2 153.46(5) . .
C5 Mn1 H100 145.0(9) . .
C3 Mn1 H100 104.5(11) . .
C2 Mn1 H100 125.6(8) . .
C4 Mn1 H100 112.6(11) . .
C1 Mn1 H100 161.1(9) . .
Mn2 Mn1 H100 38.7(11) . .
C5 Mn1 H102 149.7(8) . .
C3 Mn1 H102 129.5(8) . .
C2 Mn1 H102 108.2(8) . .
C4 Mn1 H102 164.0(8) . .
C1 Mn1 H102 117.6(8) . .
Mn2 Mn1 H102 38.8(8) . .
H100 Mn1 H102 65.3(12) . .
Mn3 Mn2 Mn3 108.27(2) 2_755 .
Mn3 Mn2 Mn1 108.230(10) 2_755 .
Mn3 Mn2 Mn1 111.745(10) . .
Mn3 Mn2 Mn1 111.745(10) 2_755 2_755
Mn3 Mn2 Mn1 108.230(10) . 2_755
Mn1 Mn2 Mn1 108.65(2) . 2_755
Mn3 Mn2 H100 125.864(11) 2_755 .
Mn3 Mn2 H100 125.864(13) . .
Mn1 Mn2 H100 54.327(10) . .
Mn1 Mn2 H100 54.327(11) 2_755 .
Mn3 Mn2 H101 124.7(11) 2_755 .
Mn3 Mn2 H101 54.4(11) . .
Mn1 Mn2 H101 127.1(11) . .
Mn1 Mn2 H101 53.8(11) 2_755 .
H100 Mn2 H101 90.6(11) . .
Mn3 Mn2 H102 124.2(11) 2_755 .
Mn3 Mn2 H102 54.2(11) . .
Mn1 Mn2 H102 57.5(11) . .
Mn1 Mn2 H102 124.0(11) 2_755 .
H100 Mn2 H102 91.1(11) . .
H101 Mn2 H102 89.7(15) . .
Mn3 Mn2 H103 54.136(11) 2_755 .
Mn3 Mn2 H103 54.136(11) . .
Mn1 Mn2 H103 125.673(11) . .
Mn1 Mn2 H103 125.673(10) 2_755 .
H100 Mn2 H103 180.000(12) . .
H101 Mn2 H103 89.4(11) . .
H102 Mn2 H103 88.9(11) . .
C8 Mn3 C10 57.15(7) . .
C8 Mn3 C6 58.54(7) . .
C10 Mn3 C6 35.26(7) . .
C8 Mn3 C7 35.21(7) . .
C10 Mn3 C7 58.35(7) . .
C6 Mn3 C7 35.73(7) . .
C8 Mn3 C9 34.70(7) . .
C10 Mn3 C9 34.57(6) . .
C6 Mn3 C9 58.99(7) . .
C7 Mn3 C9 58.90(7) . .
C8 Mn3 Mn2 153.61(5) . .
C10 Mn3 Mn2 142.56(5) . .
C6 Mn3 Mn2 147.50(5) . .
C7 Mn3 Mn2 155.53(5) . .
C9 Mn3 Mn2 144.43(5) . .
C8 Mn3 H101 152.9(8) . .
C10 Mn3 H101 132.8(8) . .
C6 Mn3 H101 113.0(8) . .
C7 Mn3 H101 121.8(8) . .
C9 Mn3 H101 166.8(8) . .
Mn2 Mn3 H101 38.3(8) . .
C8 Mn3 H102 115.0(9) . .
C10 Mn3 H102 156.1(9) . .
C6 Mn3 H102 164.5(9) . .
C7 Mn3 H102 130.5(9) . .
C9 Mn3 H102 125.1(9) . .
Mn2 Mn3 H102 39.0(9) . .
H101 Mn3 H102 65.7(12) . .
C8 Mn3 H103 142.2(9) . .
C10 Mn3 H103 106.5(12) . .
C6 Mn3 H103 129.7(9) . .
C7 Mn3 H103 164.4(11) . .
C9 Mn3 H103 111.5(11) . .
Mn2 Mn3 H103 37.6(12) . .
H101 Mn3 H103 64.4(12) . .
H102 Mn3 H103 64.7(13) . .
C5 C1 C2 106.15(16) . .
C5 C1 C21 120.33(17) . .
C2 C1 C21 133.44(17) . .
C5 C1 Mn1 71.46(10) . .
C2 C1 Mn1 71.30(10) . .
C21 C1 Mn1 124.40(12) . .
C3 C2 C1 106.25(16) . .
C3 C2 C11 120.00(17) . .
C1 C2 C11 133.55(17) . .
C3 C2 Mn1 72.23(11) . .
C1 C2 Mn1 72.93(10) . .
C11 C2 Mn1 123.47(12) . .
C4 C3 C2 110.72(17) . .
C4 C3 Mn1 73.56(11) . .
C2 C3 Mn1 72.33(10) . .
C4 C3 H3 124.6 . .
C2 C3 H3 124.6 . .
Mn1 C3 H3 121.1 . .
C3 C4 C5 106.00(16) . .
C3 C4 C41 128.08(17) . .
C5 C4 C41 125.64(17) . .
C3 C4 Mn1 71.90(11) . .
C5 C4 Mn1 71.66(10) . .
C41 C4 Mn1 125.86(13) . .
C4 C5 C1 110.86(17) . .
C4 C5 Mn1 73.53(11) . .
C1 C5 Mn1 73.45(10) . .
C4 C5 H5 124.6 . .
C1 C5 H5 124.6 . .
Mn1 C5 H5 120.1 . .
C13 C11 C14 109.89(17) . .
C13 C11 C2 114.66(17) . .
C14 C11 C2 109.46(16) . .
C13 C11 C12 105.65(17) . .
C14 C11 C12 107.09(18) . .
C2 C11 C12 109.78(16) . .
C11 C12 H12A 109.5 . .
C11 C12 H12B 109.5 . .
H12A C12 H12B 109.5 . .
C11 C12 H12C 109.5 . .
H12A C12 H12C 109.5 . .
H12B C12 H12C 109.5 . .
C11 C13 H13A 109.5 . .
C11 C13 H13B 109.5 . .
H13A C13 H13B 109.5 . .
C11 C13 H13C 109.5 . .
H13A C13 H13C 109.5 . .
H13B C13 H13C 109.5 . .
C11 C14 H14A 109.5 . .
C11 C14 H14B 109.5 . .
H14A C14 H14B 109.5 . .
C11 C14 H14C 109.5 . .
H14A C14 H14C 109.5 . .
H14B C14 H14C 109.5 . .
C23 C21 C24 106.73(16) . .
C23 C21 C22 110.79(17) . .
C24 C21 C22 105.60(17) . .
C23 C21 C1 110.97(16) . .
C24 C21 C1 110.02(16) . .
C22 C21 C1 112.43(16) . .
C21 C22 H22A 109.5 . .
C21 C22 H22B 109.5 . .
H22A C22 H22B 109.5 . .
C21 C22 H22C 109.5 . .
H22A C22 H22C 109.5 . .
H22B C22 H22C 109.5 . .
C21 C23 H23A 109.5 . .
C21 C23 H23B 109.5 . .
H23A C23 H23B 109.5 . .
C21 C23 H23C 109.5 . .
H23A C23 H23C 109.5 . .
H23B C23 H23C 109.5 . .
C21 C24 H24A 109.5 . .
C21 C24 H24B 109.5 . .
H24A C24 H24B 109.5 . .
C21 C24 H24C 109.5 . .
H24A C24 H24C 109.5 . .
H24B C24 H24C 109.5 . .
C4 C41 C44 110.83(17) . .
C4 C41 C42 111.11(16) . .
C44 C41 C42 108.20(18) . .
C4 C41 C43 108.00(17) . .
C44 C41 C43 109.6(2) . .
C42 C41 C43 109.04(18) . .
C41 C42 H42A 109.5 . .
C41 C42 H42B 109.5 . .
H42A C42 H42B 109.5 . .
C41 C42 H42C 109.5 . .
H42A C42 H42C 109.5 . .
H42B C42 H42C 109.5 . .
C41 C43 H43A 109.5 . .
C41 C43 H43B 109.5 . .
H43A C43 H43B 109.5 . .
C41 C43 H43C 109.5 . .
H43A C43 H43C 109.5 . .
H43B C43 H43C 109.5 . .
C41 C44 H44A 109.5 . .
C41 C44 H44B 109.5 . .
H44A C44 H44B 109.5 . .
C41 C44 H44C 109.5 . .
H44A C44 H44C 109.5 . .
H44B C44 H44C 109.5 . .
C10 C6 C7 106.26(16) . .
C10 C6 C51 119.71(17) . .
C7 C6 C51 133.82(18) . .
C10 C6 Mn3 72.24(10) . .
C7 C6 Mn3 72.44(10) . .
C51 C6 Mn3 124.08(13) . .
C8 C7 C6 106.13(17) . .
C8 C7 C61 120.80(17) . .
C6 C7 C61 133.06(18) . .
C8 C7 Mn3 71.33(10) . .
C6 C7 Mn3 71.83(10) . .
C61 C7 Mn3 122.25(13) . .
C9 C8 C7 110.85(17) . .
C9 C8 Mn3 73.82(10) . .
C7 C8 Mn3 73.46(11) . .
C9 C8 H8 124.6 . .
C7 C8 H8 124.6 . .
Mn3 C8 H8 119.8 . .
C10 C9 C8 106.17(17) . .
C10 C9 C91 127.48(17) . .
C8 C9 C91 126.30(17) . .
C10 C9 Mn3 72.18(11) . .
C8 C9 Mn3 71.48(11) . .
C91 C9 Mn3 123.37(12) . .
C9 C10 C6 110.58(17) . .
C9 C10 Mn3 73.25(11) . .
C6 C10 Mn3 72.50(11) . .
C9 C10 H10 124.7 . .
C6 C10 H10 124.7 . .
Mn3 C10 H10 121.1 . .
C52 C51 C54 110.14(18) . .
C52 C51 C6 114.85(17) . .
C54 C51 C6 108.68(17) . .
C52 C51 C53 105.60(18) . .
C54 C51 C53 107.55(18) . .
C6 C51 C53 109.76(16) . .
C51 C52 H52A 109.5 . .
C51 C52 H52B 109.5 . .
H52A C52 H52B 109.5 . .
C51 C52 H52C 109.5 . .
H52A C52 H52C 109.5 . .
H52B C52 H52C 109.5 . .
C51 C53 H53A 109.5 . .
C51 C53 H53B 109.5 . .
H53A C53 H53B 109.5 . .
C51 C53 H53C 109.5 . .
H53A C53 H53C 109.5 . .
H53B C53 H53C 109.5 . .
C51 C54 H54A 109.5 . .
C51 C54 H54B 109.5 . .
H54A C54 H54B 109.5 . .
C51 C54 H54C 109.5 . .
H54A C54 H54C 109.5 . .
H54B C54 H54C 109.5 . .
C63 C61 C64 106.52(17) . .
C63 C61 C7 111.72(17) . .
C64 C61 C7 109.95(17) . .
C63 C61 C62 110.69(18) . .
C64 C61 C62 106.07(18) . .
C7 C61 C62 111.61(16) . .
C61 C62 H62A 109.5 . .
C61 C62 H62B 109.5 . .
H62A C62 H62B 109.5 . .
C61 C62 H62C 109.5 . .
H62A C62 H62C 109.5 . .
H62B C62 H62C 109.5 . .
C61 C63 H63A 109.5 . .
C61 C63 H63B 109.5 . .
H63A C63 H63B 109.5 . .
C61 C63 H63C 109.5 . .
H63A C63 H63C 109.5 . .
H63B C63 H63C 109.5 . .
C61 C64 H64A 109.5 . .
C61 C64 H64B 109.5 . .
H64A C64 H64B 109.5 . .
C61 C64 H64C 109.5 . .
H64A C64 H64C 109.5 . .
H64B C64 H64C 109.5 . .
C9 C91 C93 111.33(16) . .
C9 C91 C92 109.94(16) . .
C93 C91 C92 108.25(17) . .
C9 C91 C94 108.99(16) . .
C93 C91 C94 108.65(18) . .
C92 C91 C94 109.66(17) . .
C91 C92 H92A 109.5 . .
C91 C92 H92B 109.5 . .
H92A C92 H92B 109.5 . .
C91 C92 H92C 109.5 . .
H92A C92 H92C 109.5 . .
H92B C92 H92C 109.5 . .
C91 C93 H93A 109.5 . .
C91 C93 H93B 109.5 . .
H93A C93 H93B 109.5 . .
C91 C93 H93C 109.5 . .
H93A C93 H93C 109.5 . .
H93B C93 H93C 109.5 . .
C91 C94 H94A 109.5 . .
C91 C94 H94B 109.5 . .
H94A C94 H94B 109.5 . .
C91 C94 H94C 109.5 . .
H94A C94 H94C 109.5 . .
H94B C94 H94C 109.5 . .
C101 C100 H10A 109.5 . .
C101 C100 H10B 109.5 . .
H10A C100 H10B 109.5 . .
C101 C100 H10C 109.5 . .
H10A C100 H10C 109.5 . .
H10B C100 H10C 109.5 . .
C102 C101 C100 113.2(2) . .
C102 C101 H10D 108.9 . .
C100 C101 H10D 108.9 . .
C102 C101 H10E 108.9 . .
C100 C101 H10E 108.9 . .
H10D C101 H10E 107.8 . .
C101 C102 C103 114.3(2) . .
C101 C102 H10F 108.7 . .
C103 C102 H10F 108.7 . .
C101 C102 H10G 108.7 . .
C103 C102 H10G 108.7 . .
H10F C102 H10G 107.6 . .
C104 C103 C102 113.07(19) . .
C104 C103 H10H 109.0 . .
C102 C103 H10H 109.0 . .
C104 C103 H10I 109.0 . .
C102 C103 H10I 109.0 . .
H10H C103 H10I 107.8 . .
C103 C104 H10J 109.5 . .
C103 C104 H10K 109.5 . .
H10J C104 H10K 109.5 . .
C103 C104 H10L 109.5 . .
H10J C104 H10L 109.5 . .
H10K C104 H10L 109.5 . .

loop_
_geom_bond_atom_site_label_1
_geom_bond_atom_site_label_2
_geom_bond_distance
_geom_bond_site_symmetry_2
Mn1 C5 2.3527(19) .
Mn1 C3 2.3556(19) .
Mn1 C2 2.3569(19) .
Mn1 C4 2.3769(18) .
Mn1 C1 2.3787(18) .
Mn1 Mn2 2.4823(4) .
Mn1 H100 2.019(2) .
Mn1 H102 2.11(3) .
Mn2 Mn3 2.4822(4) 2_755
Mn2 Mn3 2.4822(4) .
Mn2 Mn1 2.4823(4) 2_755
Mn2 H100 1.55(4) .
Mn2 H101 1.54(3) .
Mn2 H102 1.57(3) .
Mn2 H103 1.52(4) .
Mn3 C8 2.3493(19) .
Mn3 C10 2.3656(19) .
Mn3 C6 2.3690(19) .
Mn3 C7 2.3772(19) .
Mn3 C9 2.3795(18) .
Mn3 H101 2.02(3) .
Mn3 H102 2.02(3) .
Mn3 H103 2.0125(14) .
C1 C5 1.426(3) .
C1 C2 1.454(3) .
C1 C21 1.545(3) .
C2 C3 1.434(3) .
C2 C11 1.543(3) .
C3 C4 1.405(3) .
C3 H3 0.9500 .
C4 C5 1.415(3) .
C4 C41 1.522(3) .
C5 H5 0.9500 .
C11 C13 1.535(3) .
C11 C14 1.539(3) .
C11 C12 1.549(3) .
C12 H12A 0.9800 .
C12 H12B 0.9800 .
C12 H12C 0.9800 .
C13 H13A 0.9800 .
C13 H13B 0.9800 .
C13 H13C 0.9800 .
C14 H14A 0.9800 .
C14 H14B 0.9800 .
C14 H14C 0.9800 .
C21 C23 1.541(3) .
C21 C24 1.542(3) .
C21 C22 1.544(3) .
C22 H22A 0.9800 .
C22 H22B 0.9800 .
C22 H22C 0.9800 .
C23 H23A 0.9800 .
C23 H23B 0.9800 .
C23 H23C 0.9800 .
C24 H24A 0.9800 .
C24 H24B 0.9800 .
C24 H24C 0.9800 .
C41 C44 1.529(3) .
C41 C42 1.531(3) .
C41 C43 1.533(3) .
C42 H42A 0.9800 .
C42 H42B 0.9800 .
C42 H42C 0.9800 .
C43 H43A 0.9800 .
C43 H43B 0.9800 .
C43 H43C 0.9800 .
C44 H44A 0.9800 .
C44 H44B 0.9800 .
C44 H44C 0.9800 .
C6 C10 1.434(3) .
C6 C7 1.456(3) .
C6 C51 1.544(3) .
C7 C8 1.430(3) .
C7 C61 1.543(3) .
C8 C9 1.411(3) .
C8 H8 0.9500 .
C9 C10 1.410(3) .
C9 C91 1.525(3) .
C10 H10 0.9500 .
C51 C52 1.533(3) .
C51 C54 1.543(3) .
C51 C53 1.545(3) .
C52 H52A 0.9800 .
C52 H52B 0.9800 .
C52 H52C 0.9800 .
C53 H53A 0.9800 .
C53 H53B 0.9800 .
C53 H53C 0.9800 .
C54 H54A 0.9800 .
C54 H54B 0.9800 .
C54 H54C 0.9800 .
C61 C63 1.536(3) .
C61 C64 1.540(3) .
C61 C62 1.544(3) .
C62 H62A 0.9800 .
C62 H62B 0.9800 .
C62 H62C 0.9800 .
C63 H63A 0.9800 .
C63 H63B 0.9800 .
C63 H63C 0.9800 .
C64 H64A 0.9800 .
C64 H64B 0.9800 .
C64 H64C 0.9800 .
C91 C93 1.525(3) .
C91 C92 1.533(3) .
C91 C94 1.539(3) .
C92 H92A 0.9800 .
C92 H92B 0.9800 .
C92 H92C 0.9800 .
C93 H93A 0.9800 .
C93 H93B 0.9800 .
C93 H93C 0.9800 .
C94 H94A 0.9800 .
C94 H94B 0.9800 .
C94 H94C 0.9800 .
C100 C101 1.528(4) .
C100 H10A 0.9800 .
C100 H10B 0.9800 .
C100 H10C 0.9800 .
C101 C102 1.512(3) .
C101 H10D 0.9900 .
C101 H10E 0.9900 .
C102 C103 1.520(3) .
C102 H10F 0.9900 .
C102 H10G 0.9900 .
C103 C104 1.518(3) .
C103 H10H 0.9900 .
C103 H10I 0.9900 .
C104 H10J 0.9800 .
C104 H10K 0.9800 .
C104 H10L 0.9800 .

loop_
_geom_torsion_atom_site_label_1
_geom_torsion_atom_site_label_2
_geom_torsion_atom_site_label_3
_geom_torsion_atom_site_label_4
_geom_torsion
_geom_torsion_site_symmetry_1
_geom_torsion_site_symmetry_4
C5 Mn1 Mn2 Mn3 -7.44(13) . 2_755
C3 Mn1 Mn2 Mn3 -146.15(7) . 2_755
C2 Mn1 Mn2 Mn3 154.72(8) . 2_755
C4 Mn1 Mn2 Mn3 -85.96(9) . 2_755
C1 Mn1 Mn2 Mn3 86.05(11) . 2_755
C5 Mn1 Mn2 Mn3 -126.56(13) . .
C3 Mn1 Mn2 Mn3 94.72(8) . .
C2 Mn1 Mn2 Mn3 35.59(8) . .
C4 Mn1 Mn2 Mn3 154.92(9) . .
C1 Mn1 Mn2 Mn3 -33.08(11) . .
C5 Mn1 Mn2 Mn1 114.09(13) . 2_755
C3 Mn1 Mn2 Mn1 -24.62(7) . 2_755
C2 Mn1 Mn2 Mn1 -83.76(8) . 2_755
C4 Mn1 Mn2 Mn1 35.57(9) . 2_755
C1 Mn1 Mn2 Mn1 -152.42(11) . 2_755
Mn3 Mn2 Mn3 C8 -107.19(11) 2_755 .
Mn1 Mn2 Mn3 C8 11.91(12) . .
Mn1 Mn2 Mn3 C8 131.51(11) 2_755 .
Mn3 Mn2 Mn3 C10 21.47(8) 2_755 .
Mn1 Mn2 Mn3 C10 140.57(8) . .
Mn1 Mn2 Mn3 C10 -99.83(8) 2_755 .
Mn3 Mn2 Mn3 C6 84.75(9) 2_755 .
Mn1 Mn2 Mn3 C6 -156.15(9) . .
Mn1 Mn2 Mn3 C6 -36.55(9) 2_755 .
Mn3 Mn2 Mn3 C7 163.32(12) 2_755 .
Mn1 Mn2 Mn3 C7 -77.57(12) . .
Mn1 Mn2 Mn3 C7 42.02(12) 2_755 .
Mn3 Mn2 Mn3 C9 -38.39(8) 2_755 .
Mn1 Mn2 Mn3 C9 80.72(8) . .
Mn1 Mn2 Mn3 C9 -159.68(8) 2_755 .
C3 Mn1 C1 C5 76.57(12) . .
C2 Mn1 C1 C5 115.04(16) . .
C4 Mn1 C1 C5 35.90(11) . .
Mn2 Mn1 C1 C5 -139.08(11) . .
C5 Mn1 C1 C2 -115.04(16) . .
C3 Mn1 C1 C2 -38.46(11) . .
C4 Mn1 C1 C2 -79.13(12) . .
Mn2 Mn1 C1 C2 105.88(13) . .
C5 Mn1 C1 C21 114.6(2) . .
C3 Mn1 C1 C21 -168.85(18) . .
C2 Mn1 C1 C21 -130.4(2) . .
C4 Mn1 C1 C21 150.48(18) . .
Mn2 Mn1 C1 C21 -24.5(2) . .
C5 C1 C2 C3 1.6(2) . .
C21 C1 C2 C3 -174.90(19) . .
Mn1 C1 C2 C3 65.04(12) . .
C5 C1 C2 C11 176.30(19) . .
C21 C1 C2 C11 -0.2(4) . .
Mn1 C1 C2 C11 -120.3(2) . .
C5 C1 C2 Mn1 -63.42(12) . .
C21 C1 C2 Mn1 120.1(2) . .
C5 Mn1 C2 C3 -76.31(12) . .
C4 Mn1 C2 C3 -35.39(11) . .
C1 Mn1 C2 C3 -113.94(16) . .
Mn2 Mn1 C2 C3 111.48(11) . .
C5 Mn1 C2 C1 37.63(11) . .
C3 Mn1 C2 C1 113.94(16) . .
C4 Mn1 C2 C1 78.55(12) . .
Mn2 Mn1 C2 C1 -134.58(10) . .
C5 Mn1 C2 C11 169.01(18) . .
C3 Mn1 C2 C11 -114.7(2) . .
C4 Mn1 C2 C11 -150.07(18) . .
C1 Mn1 C2 C11 131.4(2) . .
Mn2 Mn1 C2 C11 -3.2(2) . .
C1 C2 C3 C4 -1.5(2) . .
C11 C2 C3 C4 -177.05(16) . .
Mn1 C2 C3 C4 64.02(13) . .
C1 C2 C3 Mn1 -65.52(12) . .
C11 C2 C3 Mn1 118.93(16) . .
C5 Mn1 C3 C4 -38.21(11) . .
C2 Mn1 C3 C4 -118.76(16) . .
C1 Mn1 C3 C4 -79.93(12) . .
Mn2 Mn1 C3 C4 124.56(10) . .
C5 Mn1 C3 C2 80.55(12) . .
C4 Mn1 C3 C2 118.76(16) . .
C1 Mn1 C3 C2 38.83(11) . .
Mn2 Mn1 C3 C2 -116.68(11) . .
C2 C3 C4 C5 0.7(2) . .
Mn1 C3 C4 C5 64.01(13) . .
C2 C3 C4 C41 174.95(18) . .
Mn1 C3 C4 C41 -121.79(19) . .
C2 C3 C4 Mn1 -63.26(13) . .
C5 Mn1 C4 C3 114.46(16) . .
C2 Mn1 C4 C3 36.31(11) . .
C1 Mn1 C4 C3 78.27(12) . .
Mn2 Mn1 C4 C3 -105.89(12) . .
C3 Mn1 C4 C5 -114.46(16) . .
C2 Mn1 C4 C5 -78.15(12) . .
C1 Mn1 C4 C5 -36.19(11) . .
Mn2 Mn1 C4 C5 139.65(10) . .
C5 Mn1 C4 C41 -121.2(2) . .
C3 Mn1 C4 C41 124.4(2) . .
C2 Mn1 C4 C41 160.66(18) . .
C1 Mn1 C4 C41 -157.37(18) . .
Mn2 Mn1 C4 C41 18.5(2) . .
C3 C4 C5 C1 0.3(2) . .
C41 C4 C5 C1 -174.06(17) . .
Mn1 C4 C5 C1 64.50(13) . .
C3 C4 C5 Mn1 -64.17(13) . .
C41 C4 C5 Mn1 121.44(18) . .
C2 C1 C5 C4 -1.2(2) . .
C21 C1 C5 C4 175.84(16) . .
Mn1 C1 C5 C4 -64.55(13) . .
C2 C1 C5 Mn1 63.31(12) . .
C21 C1 C5 Mn1 -119.61(16) . .
C3 Mn1 C5 C4 37.90(11) . .
C2 Mn1 C5 C4 80.00(12) . .
C1 Mn1 C5 C4 118.37(16) . .
Mn2 Mn1 C5 C4 -112.52(14) . .
C3 Mn1 C5 C1 -80.47(12) . .
C2 Mn1 C5 C1 -38.37(11) . .
C4 Mn1 C5 C1 -118.37(16) . .
Mn2 Mn1 C5 C1 129.11(13) . .
C3 C2 C11 C13 -147.73(18) . .
C1 C2 C11 C13 38.2(3) . .
Mn1 C2 C11 C13 -60.1(2) . .
C3 C2 C11 C14 88.3(2) . .
C1 C2 C11 C14 -85.8(3) . .
Mn1 C2 C11 C14 175.94(13) . .
C3 C2 C11 C12 -29.0(2) . .
C1 C2 C11 C12 156.9(2) . .
Mn1 C2 C11 C12 58.7(2) . .
C5 C1 C21 C23 -123.87(19) . .
C2 C1 C21 C23 52.3(3) . .
Mn1 C1 C21 C23 148.76(14) . .
C5 C1 C21 C24 -6.0(2) . .
C2 C1 C21 C24 170.15(19) . .
Mn1 C1 C21 C24 -93.35(18) . .
C5 C1 C21 C22 111.4(2) . .
C2 C1 C21 C22 -72.5(3) . .
Mn1 C1 C21 C22 24.0(2) . .
C3 C4 C41 C44 146.4(2) . .
C5 C4 C41 C44 -40.4(3) . .
Mn1 C4 C41 C44 51.9(2) . .
C3 C4 C41 C42 26.1(3) . .
C5 C4 C41 C42 -160.79(19) . .
Mn1 C4 C41 C42 -68.5(2) . .
C3 C4 C41 C43 -93.5(2) . .
C5 C4 C41 C43 79.7(2) . .
Mn1 C4 C41 C43 171.99(15) . .
C8 Mn3 C6 C10 76.33(12) . .
C7 Mn3 C6 C10 114.18(16) . .
C9 Mn3 C6 C10 35.51(11) . .
Mn2 Mn3 C6 C10 -109.85(12) . .
C8 Mn3 C6 C7 -37.85(11) . .
C10 Mn3 C6 C7 -114.18(16) . .
C9 Mn3 C6 C7 -78.67(12) . .
Mn2 Mn3 C6 C7 135.96(10) . .
C8 Mn3 C6 C51 -169.36(19) . .
C10 Mn3 C6 C51 114.3(2) . .
C7 Mn3 C6 C51 -131.5(2) . .
C9 Mn3 C6 C51 149.82(18) . .
Mn2 Mn3 C6 C51 4.5(2) . .
C10 C6 C7 C8 -1.3(2) . .
C51 C6 C7 C8 -175.7(2) . .
Mn3 C6 C7 C8 63.53(13) . .
C10 C6 C7 C61 177.67(19) . .
C51 C6 C7 C61 3.2(4) . .
Mn3 C6 C7 C61 -117.5(2) . .
C10 C6 C7 Mn3 -64.82(12) . .
C51 C6 C7 Mn3 120.7(2) . .
C10 Mn3 C7 C8 -76.59(12) . .
C6 Mn3 C7 C8 -114.81(16) . .
C9 Mn3 C7 C8 -35.86(11) . .
Mn2 Mn3 C7 C8 129.58(12) . .
C8 Mn3 C7 C6 114.81(16) . .
C10 Mn3 C7 C6 38.22(11) . .
C9 Mn3 C7 C6 78.94(12) . .
Mn2 Mn3 C7 C6 -115.61(13) . .
C8 Mn3 C7 C61 -115.2(2) . .
C10 Mn3 C7 C61 168.20(18) . .
C6 Mn3 C7 C61 130.0(2) . .
C9 Mn3 C7 C61 -151.07(18) . .
Mn2 Mn3 C7 C61 14.4(2) . .
C6 C7 C8 C9 1.0(2) . .
C61 C7 C8 C9 -178.07(16) . .
Mn3 C7 C8 C9 64.90(13) . .
C6 C7 C8 Mn3 -63.87(12) . .
C61 C7 C8 Mn3 117.02(17) . .
C10 Mn3 C8 C9 -37.89(11) . .
C6 Mn3 C8 C9 -79.79(12) . .
C7 Mn3 C8 C9 -118.21(16) . .
Mn2 Mn3 C8 C9 107.70(13) . .
C10 Mn3 C8 C7 80.32(12) . .
C6 Mn3 C8 C7 38.42(11) . .
C9 Mn3 C8 C7 118.21(16) . .
Mn2 Mn3 C8 C7 -134.09(11) . .
C7 C8 C9 C10 -0.4(2) . .
Mn3 C8 C9 C10 64.33(13) . .
C7 C8 C9 C91 177.05(17) . .
Mn3 C8 C9 C91 -118.27(18) . .
C7 C8 C9 Mn3 -64.68(13) . .
C8 Mn3 C9 C10 -114.60(16) . .
C6 Mn3 C9 C10 -36.23(11) . .
C7 Mn3 C9 C10 -78.20(12) . .
Mn2 Mn3 C9 C10 112.11(11) . .
C10 Mn3 C9 C8 114.60(16) . .
C6 Mn3 C9 C8 78.37(12) . .
C7 Mn3 C9 C8 36.40(11) . .
Mn2 Mn3 C9 C8 -133.30(10) . .
C8 Mn3 C9 C91 121.8(2) . .
C10 Mn3 C9 C91 -123.6(2) . .
C6 Mn3 C9 C91 -159.83(18) . .
C7 Mn3 C9 C91 158.20(18) . .
Mn2 Mn3 C9 C91 -11.5(2) . .
C8 C9 C10 C6 -0.5(2) . .
C91 C9 C10 C6 -177.86(17) . .
Mn3 C9 C10 C6 63.35(13) . .
C8 C9 C10 Mn3 -63.85(13) . .
C91 C9 C10 Mn3 118.78(19) . .
C7 C6 C10 C9 1.1(2) . .
C51 C6 C10 C9 176.52(16) . .
Mn3 C6 C10 C9 -63.82(13) . .
C7 C6 C10 Mn3 64.95(12) . .
C51 C6 C10 Mn3 -119.66(17) . .
C8 Mn3 C10 C9 38.04(11) . .
C6 Mn3 C10 C9 118.67(16) . .
C7 Mn3 C10 C9 79.93(12) . .
Mn2 Mn3 C10 C9 -117.56(11) . .
C8 Mn3 C10 C6 -80.63(12) . .
C7 Mn3 C10 C6 -38.74(11) . .
C9 Mn3 C10 C6 -118.67(16) . .
Mn2 Mn3 C10 C6 123.77(10) . .
C10 C6 C51 C52 145.66(19) . .
C7 C6 C51 C52 -40.5(3) . .
Mn3 C6 C51 C52 57.8(2) . .
C10 C6 C51 C54 -90.5(2) . .
C7 C6 C51 C54 83.4(3) . .
Mn3 C6 C51 C54 -178.30(14) . .
C10 C6 C51 C53 26.9(2) . .
C7 C6 C51 C53 -159.2(2) . .
Mn3 C6 C51 C53 -60.9(2) . .
C8 C7 C61 C63 126.8(2) . .
C6 C7 C61 C63 -52.1(3) . .
Mn3 C7 C61 C63 -146.94(15) . .
C8 C7 C61 C64 8.7(2) . .
C6 C7 C61 C64 -170.1(2) . .
Mn3 C7 C61 C64 95.02(18) . .
C8 C7 C61 C62 -108.7(2) . .
C6 C7 C61 C62 72.5(3) . .
Mn3 C7 C61 C62 -22.4(2) . .
C10 C9 C91 C93 -24.6(3) . .
C8 C9 C91 C93 158.54(19) . .
Mn3 C9 C91 C93 67.9(2) . .
C10 C9 C91 C92 -144.55(19) . .
C8 C9 C91 C92 38.6(3) . .
Mn3 C9 C91 C92 -52.1(2) . .
C10 C9 C91 C94 95.2(2) . .
C8 C9 C91 C94 -81.6(2) . .
Mn3 C9 C91 C94 -172.31(14) . .
C100 C101 C102 C103 -178.5(2) . .
C101 C102 C103 C104 173.8(2) . .
